data_7718366
loop_
_publ_author_name
'Kuo, Yu-Tsen'
'Yao, Chia-Yu'
'Liu, Yi-Hung'
'Cheng, Mu-Jeng'
'Farrell, Jeffrey M.'

_publ_section_title
;
 C-C bond-forming reactions of 2-isocyanobiphenyl&#xb7;BX<sub>3</sub>
 adducts: spontaneous construction of polycyclic heteroaromatics.
;
_journal_issue 18
_journal_name_full 'Dalton transactions (Cambridge, England : 2003)'
_journal_page_first 7189
_journal_page_last 7193
_journal_paper_doi 10.1039/d5dt00210a
_journal_volume 54
_journal_year 2025
_chemical_formula_sum 'C13 H9 B Br3 N'
_chemical_formula_weight 429.75
_chemical_name_systematic 'Phenanthridinium 6-tribromoborate'
_space_group_crystal_system triclinic
_space_group_IT_number 2
_space_group_name_Hall '-P 1'
_space_group_name_H-M_alt 'P -1'
_atom_sites_solution_hydrogens mixed
_audit_creation_method SHELXL-2019/3
_audit_update_record
;
2025-01-22 deposited with the CCDC.	2025-03-14 downloaded from the CCDC.
;
_cell_angle_alpha 89.6056(14)
_cell_angle_beta 88.8595(13)
_cell_angle_gamma 89.3333(14)
_cell_formula_units_Z 4
_cell_length_a 7.1182(3)
_cell_length_b 10.1195(5)
_cell_length_c 18.3253(9)
_cell_measurement_reflns_used 9529
_cell_measurement_temperature 100(2)
_cell_measurement_theta_max 72.04
_cell_measurement_theta_min 4.37
_cell_volume 1319.64(11)
_computing_cell_refinement 'SAINT V8.40B (Bruker AXS LLC, 2019)'
_computing_data_collection 'Bruker APEX4'
_computing_data_reduction 'SAINT V8.40B (Bruker AXS LLC, 2019)'
_computing_molecular_graphics 'Bruker SHELXTL'
_computing_publication_material 'Bruker SHELXTL'
_computing_structure_refinement 'SHELXL-2019/2 (Sheldrick, 2019)'
_computing_structure_solution 'SHELXT 2018/2 (Sheldrick, 2018)'
_diffrn_ambient_temperature 100(2)
_diffrn_measured_fraction_theta_full 0.985
_diffrn_measured_fraction_theta_max 0.975
_diffrn_measurement_device_type 'Bruker AXS D8 VENTURE, PhotonIII_C28'
_diffrn_measurement_method '\w and \f scans'
_diffrn_radiation_type CuK\a
_diffrn_radiation_wavelength 1.54178
_diffrn_reflns_av_R_equivalents 0.0446
_diffrn_reflns_av_unetI/netI 0.0377
_diffrn_reflns_Laue_measured_fraction_full 0.985
_diffrn_reflns_Laue_measured_fraction_max 0.975
_diffrn_reflns_limit_h_max 8
_diffrn_reflns_limit_h_min -8
_diffrn_reflns_limit_k_max 12
_diffrn_reflns_limit_k_min -12
_diffrn_reflns_limit_l_max 22
_diffrn_reflns_limit_l_min -22
_diffrn_reflns_number 21676
_diffrn_reflns_point_group_measured_fraction_full 0.985
_diffrn_reflns_point_group_measured_fraction_max 0.975
_diffrn_reflns_theta_full 67.679
_diffrn_reflns_theta_max 72.180
_diffrn_reflns_theta_min 2.412
_diffrn_source 'I-mu-S microfocus sealed tube'
_exptl_absorpt_coefficient_mu 11.151
_exptl_absorpt_correction_T_max 1.0000
_exptl_absorpt_correction_T_min 0.7250
_exptl_absorpt_correction_type multi-scan
_exptl_absorpt_process_details
; 
SADABS 2016/2: Krause, L., Herbst-Irmer, R., Sheldrick, G. M., Stalke, D. (2015). 
"Comparison of silver and molybdenum microfocus X-ray sources for 
single-crystal structure determination" 
J. Appl. Cryst. 48, 3-10. 
doi:10.1107/S1600576714022985 
;
_exptl_crystal_colour colourless
_exptl_crystal_density_diffrn 2.163
_exptl_crystal_description prism
_exptl_crystal_F_000 816
_exptl_crystal_size_max 0.150
_exptl_crystal_size_mid 0.025
_exptl_crystal_size_min 0.010
_refine_diff_density_max 0.472
_refine_diff_density_min -0.870
_refine_diff_density_rms 0.142
_refine_ls_extinction_method none
_refine_ls_goodness_of_fit_ref 1.071
_refine_ls_hydrogen_treatment mixed
_refine_ls_matrix_type full
_refine_ls_number_parameters 333
_refine_ls_number_reflns 5088
_refine_ls_number_restraints 0
_refine_ls_restrained_S_all 1.071
_refine_ls_R_factor_all 0.0265
_refine_ls_R_factor_gt 0.0261
_refine_ls_shift/su_max 0.001
_refine_ls_shift/su_mean 0.000
_refine_ls_structure_factor_coef Fsqd
_refine_ls_weighting_details 'w=1/[\s^2^(Fo^2^)+(0.0364P)^2^+1.3896P] where P=(Fo^2^+2Fc^2^)/3'
_refine_ls_weighting_scheme calc
_refine_ls_wR_factor_gt 0.0692
_refine_ls_wR_factor_ref 0.0696
_reflns_Friedel_coverage 0.000
_reflns_number_gt 5003
_reflns_number_total 5088
_reflns_threshold_expression 'I > 2\s(I)'
_cod_data_source_file d5dt00210a2.cif
_cod_data_source_block ic22586
_cod_depositor_comments
;
The following automatic conversions were performed:

data item '_exptl_absorpt_correction_type' value 'Multi-Scan' was
changed to 'multi-scan' in accordance with the
/home/data/users/saulius/crontab/automatic-downloads/rss-feeds/RSC/lib/dictionaries/cif_core.dic
dictionary named 'cif_core.dic' version 2.4.2 last updated on
2011-04-26.

Automatic conversion script
Id: cif_fix_values 8170 2020-07-09 18:12:32Z antanas 

 Adding full bibliography for 7718366--7718372.cif.
;
_cod_database_code 7718366
_shelx_shelxl_version_number 2019/3
_shelx_space_group_comment
; 
The symmetry employed for this shelxl refinement is uniquely defined 
by the following loop, which should always be used as a source of 
symmetry information in preference to the above space-group names. 
They are only intended as comments. 
;
_shelx_estimated_absorpt_t_min 0.286
_shelx_estimated_absorpt_t_max 0.897

loop_
_space_group_symop_operation_xyz
'x, y, z'
'-x, -y, -z'

loop_
_atom_site_label
_atom_site_type_symbol
_atom_site_fract_x
_atom_site_fract_y
_atom_site_fract_z
_atom_site_U_iso_or_equiv
_atom_site_adp_type
_atom_site_occupancy
_atom_site_site_symmetry_order
_atom_site_calc_flag
_atom_site_refinement_flags_posn
_atom_site_refinement_flags_adp
_atom_site_refinement_flags_occupancy
_atom_site_disorder_assembly
_atom_site_disorder_group
Br1 Br 0.74317(4) 0.97008(2) 0.55707(2) 0.01726(8) Uani 1 1 d . . . . .
Br2 Br 1.02007(3) 0.71445(2) 0.52547(2) 0.01682(8) Uani 1 1 d . . . . .
Br3 Br 0.55286(3) 0.68190(2) 0.52678(2) 0.01734(8) Uani 1 1 d . . . . .
N1 N 0.7426(3) 0.9536(2) 0.39165(11) 0.0134(4) Uani 1 1 d . . . . .
H1 H 0.728(4) 1.015(3) 0.4258(17) 0.014(7) Uiso 1 1 d . . . . .
B1 B 0.7711(4) 0.7994(3) 0.49973(15) 0.0140(5) Uani 1 1 d . . . . .
C1 C 0.7677(3) 0.8296(2) 0.41249(13) 0.0129(4) Uani 1 1 d . . . . .
C2 C 0.7841(3) 0.7315(2) 0.35611(13) 0.0126(5) Uani 1 1 d . . . . .
C3 C 0.8018(3) 0.5949(2) 0.37380(13) 0.0149(5) Uani 1 1 d . . . . .
H3 H 0.808905 0.568008 0.423450 0.018 Uiso 1 1 calc R U . . .
C4 C 0.8088(4) 0.5022(2) 0.32001(14) 0.0175(5) Uani 1 1 d . . . . .
H4 H 0.818806 0.411069 0.332387 0.021 Uiso 1 1 calc R U . . .
C5 C 0.8011(4) 0.5412(3) 0.24631(14) 0.0186(5) Uani 1 1 d . . . . .
H5 H 0.806244 0.476101 0.209217 0.022 Uiso 1 1 calc R U . . .
C6 C 0.7863(3) 0.6720(2) 0.22740(13) 0.0154(5) Uani 1 1 d . . . . .
H6 H 0.782960 0.696516 0.177295 0.018 Uiso 1 1 calc R U . . .
C7 C 0.7760(3) 0.7708(2) 0.28118(13) 0.0131(5) Uani 1 1 d . . . . .
C8 C 0.7491(3) 0.9085(2) 0.26317(13) 0.0135(5) Uani 1 1 d . . . . .
C9 C 0.7308(3) 0.9580(3) 0.19116(13) 0.0163(5) Uani 1 1 d . . . . .
H9 H 0.748567 0.900051 0.150996 0.020 Uiso 1 1 calc R U . . .
C10 C 0.6877(4) 1.0888(3) 0.17863(14) 0.0184(5) Uani 1 1 d . . . . .
H10 H 0.675058 1.120111 0.129959 0.022 Uiso 1 1 calc R U . . .
C11 C 0.6622(4) 1.1766(2) 0.23700(14) 0.0183(5) Uani 1 1 d . . . . .
H11 H 0.629984 1.266384 0.227679 0.022 Uiso 1 1 calc R U . . .
C12 C 0.6835(4) 1.1332(2) 0.30769(14) 0.0176(5) Uani 1 1 d . . . . .
H12 H 0.668820 1.192616 0.347351 0.021 Uiso 1 1 calc R U . . .
C13 C 0.7274(3) 0.9995(2) 0.32013(13) 0.0137(5) Uani 1 1 d . . . . .
Br4 Br 0.52719(4) 0.78404(3) 0.03116(2) 0.02016(8) Uani 1 1 d . . . . .
Br5 Br 0.06567(4) 0.82837(3) 0.04196(2) 0.02132(8) Uani 1 1 d . . . . .
Br6 Br 0.24950(4) 0.58452(2) -0.05431(2) 0.01795(8) Uani 1 1 d . . . . .
N2 N 0.2427(3) 0.4716(2) 0.10007(11) 0.0144(4) Uani 1 1 d . . . . .
H2 H 0.237(4) 0.442(3) 0.0533(19) 0.023(8) Uiso 1 1 d . . . . .
B2 B 0.2774(4) 0.6937(3) 0.03802(15) 0.0156(5) Uani 1 1 d . . . . .
C14 C 0.2672(3) 0.5993(2) 0.11040(13) 0.0138(5) Uani 1 1 d . . . . .
C15 C 0.2815(3) 0.6437(2) 0.18456(13) 0.0140(5) Uani 1 1 d . . . . .
C16 C 0.3023(3) 0.7793(2) 0.20043(14) 0.0167(5) Uani 1 1 d . . . . .
H16 H 0.311376 0.842027 0.161756 0.020 Uiso 1 1 calc R U . . .
C17 C 0.3094(3) 0.8205(2) 0.27152(14) 0.0167(5) Uani 1 1 d . . . . .
H17 H 0.320970 0.911897 0.281746 0.020 Uiso 1 1 calc R U . . .
C18 C 0.2999(4) 0.7290(3) 0.32907(14) 0.0192(5) Uani 1 1 d . . . . .
H18 H 0.305508 0.758744 0.378025 0.023 Uiso 1 1 calc R U . . .
C19 C 0.2826(4) 0.5969(3) 0.31529(13) 0.0175(5) Uani 1 1 d . . . . .
H19 H 0.278745 0.535621 0.354766 0.021 Uiso 1 1 calc R U . . .
C20 C 0.2703(3) 0.5509(2) 0.24293(13) 0.0150(5) Uani 1 1 d . . . . .
C21 C 0.2384(3) 0.4134(2) 0.22712(13) 0.0150(5) Uani 1 1 d . . . . .
C22 C 0.2107(3) 0.3135(3) 0.28089(13) 0.0170(5) Uani 1 1 d . . . . .
H22 H 0.219874 0.334634 0.331111 0.020 Uiso 1 1 calc R U . . .
C23 C 0.1707(4) 0.1868(3) 0.26088(14) 0.0191(5) Uani 1 1 d . . . . .
H23 H 0.150532 0.121605 0.297652 0.023 Uiso 1 1 calc R U . . .
C24 C 0.1591(4) 0.1513(3) 0.18710(14) 0.0185(5) Uani 1 1 d . . . . .
H24 H 0.132671 0.062762 0.174270 0.022 Uiso 1 1 calc R U . . .
C25 C 0.1860(3) 0.2453(3) 0.13375(14) 0.0172(5) Uani 1 1 d . . . . .
H25 H 0.178748 0.222492 0.083688 0.021 Uiso 1 1 calc R U . . .
C26 C 0.2243(3) 0.3757(2) 0.15405(13) 0.0140(5) Uani 1 1 d . . . . .

loop_
_atom_site_aniso_label
_atom_site_aniso_U_11
_atom_site_aniso_U_22
_atom_site_aniso_U_33
_atom_site_aniso_U_23
_atom_site_aniso_U_13
_atom_site_aniso_U_12
Br1 0.02529(15) 0.01575(14) 0.01077(13) -0.00244(10) -0.00084(10) 0.00003(10)
Br2 0.01644(14) 0.01967(14) 0.01441(14) 0.00200(10) -0.00350(10) 0.00141(10)
Br3 0.01741(14) 0.02046(14) 0.01419(14) 0.00004(10) 0.00151(10) -0.00519(10)
N1 0.0145(10) 0.0149(10) 0.0107(10) -0.0005(8) -0.0002(7) 0.0000(8)
B1 0.0144(13) 0.0163(13) 0.0115(13) -0.0004(10) -0.0012(9) -0.0004(10)
C1 0.0105(11) 0.0160(11) 0.0121(11) -0.0003(9) 0.0000(8) -0.0007(8)
C2 0.0089(11) 0.0139(11) 0.0152(12) 0.0009(9) -0.0015(8) -0.0005(8)
C3 0.0169(12) 0.0154(12) 0.0125(12) 0.0028(9) -0.0003(9) -0.0002(9)
C4 0.0206(13) 0.0131(11) 0.0186(13) 0.0011(10) -0.0011(10) 0.0006(9)
C5 0.0199(12) 0.0174(12) 0.0185(13) -0.0053(10) -0.0007(10) 0.0002(9)
C6 0.0166(12) 0.0194(12) 0.0102(11) -0.0005(9) -0.0009(9) 0.0004(9)
C7 0.0105(11) 0.0172(11) 0.0117(12) -0.0009(9) -0.0010(8) -0.0008(8)
C8 0.0100(11) 0.0171(12) 0.0134(12) 0.0014(9) 0.0002(8) -0.0023(9)
C9 0.0147(12) 0.0215(13) 0.0129(12) 0.0002(10) 0.0005(9) -0.0015(9)
C10 0.0175(12) 0.0232(13) 0.0146(12) 0.0053(10) -0.0007(9) -0.0037(10)
C11 0.0185(12) 0.0136(11) 0.0225(14) 0.0051(10) 0.0003(10) 0.0004(9)
C12 0.0201(13) 0.0160(12) 0.0166(13) -0.0003(9) 0.0011(9) 0.0003(9)
C13 0.0095(11) 0.0165(12) 0.0151(12) 0.0029(9) 0.0004(8) -0.0026(8)
Br4 0.01889(15) 0.02581(15) 0.01581(14) -0.00066(11) 0.00269(10) -0.00675(10)
Br5 0.02164(15) 0.02523(15) 0.01707(15) -0.00112(11) -0.00415(10) 0.00779(11)
Br6 0.02432(15) 0.02005(14) 0.00956(13) -0.00010(10) -0.00199(10) -0.00072(10)
N2 0.0151(10) 0.0205(10) 0.0076(10) -0.0002(8) -0.0017(7) -0.0014(8)
B2 0.0156(13) 0.0181(13) 0.0132(13) -0.0012(10) -0.0014(10) 0.0007(10)
C14 0.0094(11) 0.0184(12) 0.0135(12) 0.0011(9) -0.0004(8) 0.0000(8)
C15 0.0115(11) 0.0187(12) 0.0117(11) 0.0002(9) -0.0009(8) 0.0013(9)
C16 0.0132(11) 0.0197(12) 0.0171(12) 0.0010(10) 0.0004(9) -0.0017(9)
C17 0.0137(12) 0.0177(12) 0.0188(13) -0.0033(10) 0.0009(9) -0.0014(9)
C18 0.0197(13) 0.0263(14) 0.0115(12) -0.0045(10) -0.0021(9) 0.0018(10)
C19 0.0183(12) 0.0242(13) 0.0100(11) 0.0011(10) -0.0011(9) 0.0003(10)
C20 0.0114(11) 0.0213(12) 0.0121(11) 0.0002(9) -0.0002(8) 0.0026(9)
C21 0.0127(11) 0.0185(12) 0.0136(12) 0.0029(9) -0.0003(9) 0.0017(9)
C22 0.0175(12) 0.0229(13) 0.0105(11) 0.0039(10) -0.0004(9) 0.0021(9)
C23 0.0203(13) 0.0200(13) 0.0169(13) 0.0054(10) 0.0010(10) 0.0035(10)
C24 0.0170(12) 0.0178(12) 0.0208(13) 0.0007(10) 0.0001(10) 0.0007(9)
C25 0.0166(12) 0.0204(12) 0.0147(12) -0.0013(10) -0.0012(9) -0.0001(9)
C26 0.0120(11) 0.0170(12) 0.0128(12) 0.0019(9) 0.0010(9) 0.0000(9)

loop_
_atom_type_symbol
_atom_type_description
_atom_type_scat_dispersion_real
_atom_type_scat_dispersion_imag
_atom_type_scat_source
C C 0.0181 0.0091 'International Tables Vol C Tables 4.2.6.8 and 6.1.1.4'
H H 0.0000 0.0000 'International Tables Vol C Tables 4.2.6.8 and 6.1.1.4'
B B 0.0090 0.0039 'International Tables Vol C Tables 4.2.6.8 and 6.1.1.4'
N N 0.0311 0.0180 'International Tables Vol C Tables 4.2.6.8 and 6.1.1.4'
Br Br -0.6763 1.2805 'International Tables Vol C Tables 4.2.6.8 and 6.1.1.4'

loop_
_geom_angle_atom_site_label_1
_geom_angle_atom_site_label_2
_geom_angle_atom_site_label_3
_geom_angle
_geom_angle_site_symmetry_1
_geom_angle_site_symmetry_3
_geom_angle_publ_flag
C1 N1 C13 126.5(2) . . ?
C1 B1 Br3 108.83(16) . . ?
C1 B1 Br2 109.54(16) . . ?
Br3 B1 Br2 111.70(13) . . ?
C1 B1 Br1 110.50(17) . . ?
Br3 B1 Br1 108.30(12) . . ?
Br2 B1 Br1 107.97(12) . . ?
N1 C1 C2 117.3(2) . . ?
N1 C1 B1 117.4(2) . . ?
C2 C1 B1 125.2(2) . . ?
C3 C2 C7 119.2(2) . . ?
C3 C2 C1 121.0(2) . . ?
C7 C2 C1 119.8(2) . . ?
C4 C3 C2 120.5(2) . . ?
C3 C4 C5 120.1(2) . . ?
C6 C5 C4 120.8(2) . . ?
C5 C6 C7 120.9(2) . . ?
C6 C7 C2 118.4(2) . . ?
C6 C7 C8 122.2(2) . . ?
C2 C7 C8 119.3(2) . . ?
C13 C8 C9 117.0(2) . . ?
C13 C8 C7 118.7(2) . . ?
C9 C8 C7 124.2(2) . . ?
C10 C9 C8 120.9(2) . . ?
C9 C10 C11 120.6(2) . . ?
C12 C11 C10 120.3(2) . . ?
C11 C12 C13 118.8(2) . . ?
N1 C13 C8 118.4(2) . . ?
N1 C13 C12 119.2(2) . . ?
C8 C13 C12 122.4(2) . . ?
C14 N2 C26 126.2(2) . . ?
C14 B2 Br4 110.23(16) . . ?
C14 B2 Br5 109.67(16) . . ?
Br4 B2 Br5 110.55(13) . . ?
C14 B2 Br6 110.63(17) . . ?
Br4 B2 Br6 107.66(13) . . ?
Br5 B2 Br6 108.05(12) . . ?
N2 C14 C15 117.4(2) . . ?
N2 C14 B2 117.2(2) . . ?
C15 C14 B2 125.4(2) . . ?
C16 C15 C20 119.2(2) . . ?
C16 C15 C14 120.9(2) . . ?
C20 C15 C14 119.8(2) . . ?
C17 C16 C15 120.2(2) . . ?
C16 C17 C18 120.6(2) . . ?
C19 C18 C17 120.4(2) . . ?
C18 C19 C20 120.7(2) . . ?
C19 C20 C15 118.8(2) . . ?
C19 C20 C21 121.8(2) . . ?
C15 C20 C21 119.4(2) . . ?
C26 C21 C22 117.0(2) . . ?
C26 C21 C20 118.5(2) . . ?
C22 C21 C20 124.5(2) . . ?
C23 C22 C21 120.5(2) . . ?
C22 C23 C24 121.4(2) . . ?
C25 C24 C23 119.6(2) . . ?
C24 C25 C26 119.2(2) . . ?
N2 C26 C21 118.7(2) . . ?
N2 C26 C25 118.9(2) . . ?
C21 C26 C25 122.4(2) . . ?

loop_
_geom_bond_atom_site_label_1
_geom_bond_atom_site_label_2
_geom_bond_distance
_geom_bond_site_symmetry_2
_geom_bond_publ_flag
Br1 B1 2.034(3) . ?
Br2 B1 2.023(3) . ?
Br3 B1 2.019(3) . ?
N1 C1 1.320(3) . ?
N1 C13 1.394(3) . ?
B1 C1 1.626(3) . ?
C1 C2 1.440(3) . ?
C2 C3 1.422(3) . ?
C2 C7 1.429(3) . ?
C3 C4 1.366(4) . ?
C4 C5 1.406(4) . ?
C5 C6 1.369(4) . ?
C6 C7 1.409(3) . ?
C7 C8 1.441(3) . ?
C8 C13 1.402(3) . ?
C8 C9 1.416(3) . ?
C9 C10 1.374(4) . ?
C10 C11 1.403(4) . ?
C11 C12 1.376(4) . ?
C12 C13 1.402(3) . ?
Br4 B2 2.010(3) . ?
Br5 B2 2.021(3) . ?
Br6 B2 2.041(3) . ?
N2 C14 1.322(3) . ?
N2 C26 1.387(3) . ?
B2 C14 1.630(4) . ?
C14 C15 1.440(3) . ?
C15 C16 1.415(3) . ?
C15 C20 1.420(3) . ?
C16 C17 1.373(4) . ?
C17 C18 1.400(4) . ?
C18 C19 1.369(4) . ?
C19 C20 1.413(3) . ?
C20 C21 1.445(4) . ?
C21 C26 1.400(3) . ?
C21 C22 1.419(3) . ?
C22 C23 1.370(4) . ?
C23 C24 1.406(4) . ?
C24 C25 1.371(4) . ?
C25 C26 1.405(3) . ?
